data_4350119
loop_
_publ_author_name
'Chang, Wei-Kuo'
'Wur, Ching-Shuei'
'Wang, Sue-Lein'
'Chiang, Ray-Kuang'

_publ_section_title
;
 Hydrothermal synthesis and characterization of two cobalt phosphates
 based on double-four-ring units with fluorine-occlusion and
 phosphite-substitution modifications.
;
_journal_issue 17
_journal_name_full 'Inorganic chemistry'
_journal_page_first 6622
_journal_page_last 6627
_journal_paper_doi 10.1021/ic051634f
_journal_volume 45
_journal_year 2006
_chemical_formula_moiety '(H2en)2Co4F(HPO3)0.68(PO4)3.32 .2H2O'
_chemical_formula_sum 'C4 H22.68 Co4 F0.68 N4 O16.32 P4'
_chemical_formula_weight 760.6
_space_group_IT_number 121
_space_group_name_Hall 'I -4 2'
_space_group_name_H-M_alt 'I -4 2 m'
_symmetry_cell_setting tetragonal
_symmetry_space_group_name_H-M 'I -4 2 m'
_atom_sites_solution_hydrogens geom
_atom_sites_solution_primary direct
_atom_sites_solution_secondary difmap
_audit_creation_method SHELXL-97
_cell_angle_alpha 90.00
_cell_angle_beta 90.00
_cell_angle_gamma 90.00
_cell_formula_units_Z 2
_cell_length_a 10.2033(4)
_cell_length_b 10.2033(4)
_cell_length_c 9.5545(9)
_cell_measurement_reflns_used 600
_cell_measurement_temperature 294(2)
_cell_measurement_theta_max 28.21
_cell_measurement_theta_min 2.82
_cell_volume 994.69(11)
_computing_cell_refinement 'Bruker XSCANS'
_computing_data_collection 'Bruker XSCANS'
_computing_data_reduction 'Bruker SHELXTL'
_computing_molecular_graphics 'Bruker SHELXTL'
_computing_publication_material 'Bruker SHELXTL'
_computing_structure_refinement 'SHELXL-97 (Sheldrick, 1997)'
_computing_structure_solution 'SHELXS-97 (Sheldrick, 1990)'
_diffrn_ambient_temperature 294(2)
_diffrn_measured_fraction_theta_full 1.000
_diffrn_measured_fraction_theta_max 1.000
_diffrn_measurement_device_type 'Bruker P4'
_diffrn_measurement_method '\w scans'
_diffrn_radiation_monochromator graphite
_diffrn_radiation_source 'fine-focus sealed tube'
_diffrn_radiation_type MoK\a
_diffrn_radiation_wavelength 0.71073
_diffrn_reflns_av_R_equivalents 0.0285
_diffrn_reflns_av_sigmaI/netI 0.0184
_diffrn_reflns_limit_h_max 9
_diffrn_reflns_limit_h_min -13
_diffrn_reflns_limit_k_max 9
_diffrn_reflns_limit_k_min -13
_diffrn_reflns_limit_l_max 12
_diffrn_reflns_limit_l_min -11
_diffrn_reflns_number 3269
_diffrn_reflns_theta_full 28.21
_diffrn_reflns_theta_max 28.21
_diffrn_reflns_theta_min 2.82
_exptl_absorpt_coefficient_mu 3.696
_exptl_absorpt_correction_T_max 0.891
_exptl_absorpt_correction_T_min 0.599
_exptl_absorpt_correction_type empirical
_exptl_absorpt_process_details none
_exptl_crystal_colour blue
_exptl_crystal_density_diffrn 2.539
_exptl_crystal_density_meas ?
_exptl_crystal_density_method 'not measured'
_exptl_crystal_description 'square bipyramid'
_exptl_crystal_F_000 759
_exptl_crystal_size_max 0.45
_exptl_crystal_size_mid 0.45
_exptl_crystal_size_min 0.40
_refine_diff_density_max 0.755
_refine_diff_density_min -0.405
_refine_diff_density_rms 0.105
_refine_ls_abs_structure_details 'Flack H D (1983), Acta Cryst. A39, 876-881'
_refine_ls_abs_structure_Flack 0.00
_refine_ls_extinction_coef 0.004(2)
_refine_ls_extinction_expression Fc^*^=kFc[1+0.001xFc^2^\l^3^/sin(2\q)]^-1/4^
_refine_ls_extinction_method SHELXL
_refine_ls_goodness_of_fit_ref 1.084
_refine_ls_hydrogen_treatment mixed
_refine_ls_matrix_type full
_refine_ls_number_parameters 58
_refine_ls_number_reflns 662
_refine_ls_number_restraints 0
_refine_ls_restrained_S_all 1.084
_refine_ls_R_factor_all 0.0521
_refine_ls_R_factor_gt 0.0464
_refine_ls_shift/su_max 0.010
_refine_ls_shift/su_mean 0.002
_refine_ls_structure_factor_coef Fsqd
_refine_ls_weighting_details 'calc w=1/[\s^2^(Fo^2^)+(0.0845P)^2^+1.4319P] where P=(Fo^2^+2Fc^2^)/3'
_refine_ls_weighting_scheme calc
_refine_ls_wR_factor_gt 0.1295
_refine_ls_wR_factor_ref 0.1326
_reflns_number_gt 580
_reflns_number_total 662
_reflns_threshold_expression >2sigma(I)
_cod_data_source_file ic051634fsi20050922_091858.cif
_cod_data_source_block compound_2
_cod_depositor_comments
;
The following automatic conversions were performed:

data item '_exptl_absorpt_correction_type' value 'Empirical' was
changed to 'empirical' in accordance with the
/home/saulius/struct/COD-crude-data/automatic-downloads/DataCite-retrospective/ACS/depositions/lib/dictionaries/cif_core.dic
dictionary named 'cif_core.dic' version 2.4.2 last updated on
2011-04-26.

data item '_symmetry_cell_setting' value 'Tetragonal' was changed to
'tetragonal' in accordance with the
/home/saulius/struct/COD-crude-data/automatic-downloads/DataCite-retrospective/ACS/depositions/lib/dictionaries/cif_core.dic
dictionary named 'cif_core.dic' version 2.4.2 last updated on
2011-04-26.

data item '_exptl_crystal_density_meas' value 'not measured' was
changed to '?' -- the value is perceived as not measured.

Automatic conversion script
Id: cif_fix_values 6909 2019-04-08 15:41:33Z antanas 
;
_cod_original_sg_symbol_H-M I-42m
_cod_database_code 4350119

loop_
_symmetry_equiv_pos_as_xyz
'x, y, z'
'-x, -y, z'
'y, -x, -z'
'-y, x, -z'
'-x, y, -z'
'x, -y, -z'
'-y, -x, z'
'y, x, z'
'x+1/2, y+1/2, z+1/2'
'-x+1/2, -y+1/2, z+1/2'
'y+1/2, -x+1/2, -z+1/2'
'-y+1/2, x+1/2, -z+1/2'
'-x+1/2, y+1/2, -z+1/2'
'x+1/2, -y+1/2, -z+1/2'
'-y+1/2, -x+1/2, z+1/2'
'y+1/2, x+1/2, z+1/2'

loop_
_atom_site_label
_atom_site_type_symbol
_atom_site_fract_x
_atom_site_fract_y
_atom_site_fract_z
_atom_site_U_iso_or_equiv
_atom_site_adp_type
_atom_site_occupancy
_atom_site_symmetry_multiplicity
_atom_site_calc_flag
_atom_site_refinement_flags
Co1 Co 0.13302(8) 0.86698(8) 0.13280(12) 0.0566(4) Uani 1 2 d S
P1 P 0.16368(15) 0.83632(15) -0.1924(2) 0.0571(6) Uani 1 2 d S
O1 O 0.2031(6) 0.7969(6) -0.0425(10) 0.089(2) Uani 1 2 d S
O2 O 0.1972(6) 1.0244(6) 0.2202(6) 0.0855(16) Uani 1 1 d .
O3 O 0.2121(15) 0.7356(14) -0.2990(14) 0.107(7) Uani 0.478(18) 1 d P
F1 F 0.0000 1.0000 0.0000 0.050(4) Uani 0.76(3) 8 d SP
N1 N 0.3159(8) 1.0000 0.5000 0.069(2) Uani 1 2 d S
C1 C 0.4567(9) 1.0060(10) 0.4362(8) 0.0399(19) Uani 0.50 1 d P
OW1 O 0.0000 1.0000 0.5000 0.088(5) Uani 1 8 d S
HP1 H 0.2660 0.7340 -0.2012 0.050 Uiso 1 2 d S
HN1 H 0.2913 0.9971 0.4356 0.050 Uiso 1 1 d .
HW1 H 0.0000 1.0000 0.5860 0.050 Uiso 1 4 d S

loop_
_atom_site_aniso_label
_atom_site_aniso_U_11
_atom_site_aniso_U_22
_atom_site_aniso_U_33
_atom_site_aniso_U_23
_atom_site_aniso_U_13
_atom_site_aniso_U_12
Co1 0.0514(5) 0.0514(5) 0.0670(7) 0.0058(3) -0.0058(3) 0.0042(4)
P1 0.0546(8) 0.0546(8) 0.0619(11) -0.0110(6) 0.0110(6) 0.0122(9)
O1 0.085(3) 0.085(3) 0.097(6) 0.008(3) -0.008(3) 0.018(5)
O2 0.084(3) 0.075(3) 0.098(3) 0.000(3) -0.041(3) -0.002(3)
O3 0.096(11) 0.089(10) 0.135(11) -0.023(8) 0.021(8) 0.008(8)
F1 0.047(5) 0.047(5) 0.057(7) 0.000 0.000 0.000
N1 0.042(4) 0.075(5) 0.090(7) -0.005(5) 0.000 0.000
C1 0.041(4) 0.045(5) 0.034(3) 0.001(3) -0.010(3) 0.001(4)
OW1 0.115(9) 0.115(9) 0.034(6) 0.000 0.000 0.000

loop_
_atom_type_symbol
_atom_type_description
_atom_type_scat_dispersion_real
_atom_type_scat_dispersion_imag
_atom_type_scat_source
C C 0.0033 0.0016 'International Tables Vol C Tables 4.2.6.8 and 6.1.1.4'
N N 0.0061 0.0033 'International Tables Vol C Tables 4.2.6.8 and 6.1.1.4'
O O 0.0106 0.0060 'International Tables Vol C Tables 4.2.6.8 and 6.1.1.4'
F F 0.0171 0.0103 'International Tables Vol C Tables 4.2.6.8 and 6.1.1.4'
P P 0.1023 0.0942 'International Tables Vol C Tables 4.2.6.8 and 6.1.1.4'
Co Co 0.3494 0.9721 'International Tables Vol C Tables 4.2.6.8 and 6.1.1.4'
H H 0.0000 0.0000 'International Tables Vol C Tables 4.2.6.8 and 6.1.1.4'

loop_
_geom_angle_atom_site_label_1
_geom_angle_atom_site_label_2
_geom_angle_atom_site_label_3
_geom_angle
_geom_angle_site_symmetry_1
_geom_angle_site_symmetry_3
O2 Co1 O2 112.3(4) . 7_665
O2 Co1 O1 123.50(19) . .
O2 Co1 O1 123.50(19) 7_665 .
O2 Co1 O3 109.8(4) . 16_455
O2 Co1 O3 91.5(4) 7_665 16_455
O1 Co1 O3 78.4(5) . 16_455
O2 Co1 O3 91.5(4) . 10_565
O2 Co1 O3 109.8(4) 7_665 10_565
O1 Co1 O3 78.4(5) . 10_565
O3 Co1 O3 21.7(8) 16_455 10_565
O2 Co1 F1 87.02(17) . .
O2 Co1 F1 87.02(17) 7_665 .
O1 Co1 F1 87.6(2) . .
O3 Co1 F1 162.2(4) 16_455 .
O3 Co1 F1 162.2(4) 10_565 .
O2 P1 O2 114.1(5) 3_465 6_575
O2 P1 O3 116.7(6) 3_465 7_665
O2 P1 O3 92.0(6) 6_575 7_665
O2 P1 O3 92.0(6) 3_465 .
O2 P1 O3 116.7(6) 6_575 .
O3 P1 O3 28.6(11) 7_665 .
O2 P1 O1 110.9(3) 3_465 .
O2 P1 O1 110.9(3) 6_575 .
O3 P1 O1 111.1(7) 7_665 .
O3 P1 O1 111.1(7) . .
P1 O1 Co1 127.2(5) . .
P1 O2 Co1 129.9(3) 4_665 .
O3 O3 P1 75.7(5) 7_665 .
O3 O3 Co1 79.1(4) 7_665 10_564
P1 O3 Co1 145.3(10) . 10_564
Co1 F1 Co1 113.07(6) 3_465 4_665
Co1 F1 Co1 107.70(3) 3_465 .
Co1 F1 Co1 107.70(3) 4_665 .
Co1 F1 Co1 107.70(3) 3_465 2_575
Co1 F1 Co1 107.70(3) 4_665 2_575
Co1 F1 Co1 113.07(6) . 2_575
C1 N1 C1 46.2(6) 6_576 .
C1 C1 C1 89.2(2) 2_675 6_576
C1 C1 C1 54.4(7) 2_675 5_656
C1 C1 C1 36.3(7) 6_576 5_656
C1 C1 N1 154.9(7) 2_675 .
C1 C1 N1 66.9(3) 6_576 .
C1 C1 N1 102.9(8) 5_656 .

loop_
_geom_bond_atom_site_label_1
_geom_bond_atom_site_label_2
_geom_bond_distance
_geom_bond_site_symmetry_2
Co1 O2 1.925(6) .
Co1 O2 1.925(6) 7_665
Co1 O1 1.956(9) .
Co1 O3 2.004(14) 16_455
Co1 O3 2.004(14) 10_565
Co1 F1 2.3009(11) .
P1 O2 1.486(6) 3_465
P1 O2 1.486(6) 6_575
P1 O3 1.529(13) 7_665
P1 O3 1.529(13) .
P1 O1 1.541(9) .
O2 P1 1.486(6) 4_665
O3 O3 0.76(3) 7_665
O3 Co1 2.004(14) 10_564
F1 Co1 2.3009(11) 3_465
F1 Co1 2.3009(11) 4_665
F1 Co1 2.3009(11) 2_575
N1 C1 1.562(11) 6_576
N1 C1 1.562(11) .
C1 C1 0.893(18) 2_675
C1 C1 1.226(16) 6_576
C1 C1 1.507(16) 5_656
